data_4501321
loop_
_publ_author_name
'Hisaki, Ichiro'
'Kometani, Eriko'
'Shigemitsu, Hajime'
'Saeki, Akinori'
'Seki, Shu'
'Tohnai, Norimitsu'
'Miyata, Mikiji'

_publ_section_title
;
 Polymorphism of Dehydrobenzo[14]annulene Possessing Two Methyl Ester
 Groups in Noncentrosymmetric Positions
;
_journal_coden_ASTM CGDEFU
_journal_issue 12
_journal_name_full 'Crystal Growth & Design'
_journal_page_first 5488
_journal_page_last 5497
_journal_paper_doi 10.1021/cg201075z
_journal_volume 11
_journal_year 2011
_chemical_formula_moiety 'C30 H16 O4 '
_chemical_formula_sum 'C30 H16 O4'
_chemical_formula_weight 440.45
_space_group_IT_number 15
_symmetry_cell_setting monoclinic
_symmetry_Int_Tables_number 15
_symmetry_space_group_name_Hall '-C 2yc'
_symmetry_space_group_name_H-M 'C 1 2/c 1'
_cell_angle_alpha 90.0000
_cell_angle_beta 123.6138(9)
_cell_angle_gamma 90.0000
_cell_formula_units_Z 8
_cell_length_a 46.1390(8)
_cell_length_b 3.85580(10)
_cell_length_c 28.7157(7)
_cell_measurement_temperature 296.1
_cell_volume 4254.38(17)
_computing_cell_refinement Unknown
_computing_data_collection Unknown
_computing_data_reduction CrystalStructure
_computing_publication_material 'CrystalStructure 3.8'
_computing_structure_refinement SHELXL
_computing_structure_solution SIR2004
_diffrn_measured_fraction_theta_full 0.939
_diffrn_measured_fraction_theta_max 0.939
_diffrn_measurement_device_type CCD
_diffrn_measurement_method \w
_diffrn_radiation_type synchrotron
_diffrn_radiation_wavelength 0.70000
_diffrn_reflns_limit_h_max 60
_diffrn_reflns_limit_h_min 0
_diffrn_reflns_limit_k_max 4
_diffrn_reflns_limit_k_min 0
_diffrn_reflns_limit_l_max 30
_diffrn_reflns_limit_l_min -37
_diffrn_reflns_number 4693
_diffrn_reflns_theta_full 27.33
_diffrn_reflns_theta_max 27.33
_exptl_absorpt_coefficient_mu 0.000
_exptl_absorpt_correction_type none
_exptl_crystal_colour colorless
_exptl_crystal_density_diffrn 1.375
_exptl_crystal_density_method 'not measured'
_exptl_crystal_description needle
_exptl_crystal_F_000 1824.00
_exptl_crystal_size_max 0.5
_exptl_crystal_size_mid 0.02
_exptl_crystal_size_min 0.01
_refine_diff_density_max 0.42
_refine_diff_density_min -0.38
_refine_ls_extinction_method none
_refine_ls_goodness_of_fit_ref 1.034
_refine_ls_hydrogen_treatment refall
_refine_ls_number_parameters 308
_refine_ls_number_reflns 4693
_refine_ls_R_factor_gt 0.0697
_refine_ls_shift/su_max 0.0010
_refine_ls_structure_factor_coef Fsqd
_refine_ls_weighting_details 'w = 1/[\s^2^(Fo^2^)+(0.1320P)^2^+4.8843P] where P=(Fo^2^+2Fc^2^)/3'
_refine_ls_weighting_scheme calc
_refine_ls_wR_factor_ref 0.2038
_reflns_number_gt 3943
_reflns_number_total 4693
_reflns_threshold_expression F^2^>2.0\s(F^2^)
_cod_data_source_file cg201075z_si_007.cif
_cod_data_source_block '[14]DBA_From_IV'
_cod_original_formula_sum 'C30 H16 O4 '
_cod_database_code 4501321

loop_
_symmetry_equiv_pos_site_id
_symmetry_equiv_pos_as_xyz
1 +X,+Y,+Z
2 -X,+Y,1/2-Z
3 -X,-Y,-Z
4 +X,-Y,1/2+Z
5 1/2+X,1/2+Y,+Z
6 1/2-X,1/2+Y,1/2-Z
7 1/2-X,1/2-Y,-Z
8 1/2+X,1/2-Y,1/2+Z

loop_
_atom_site_label
_atom_site_type_symbol
_atom_site_fract_x
_atom_site_fract_y
_atom_site_fract_z
_atom_site_U_iso_or_equiv
_atom_site_adp_type
_atom_site_occupancy
_atom_site_symmetry_multiplicity
_atom_site_calc_flag
_atom_site_refinement_flags
O(1) O 0.57295(4) 0.8160(4) 0.91052(7) 0.0427(4) Uani 1.00 1 d .
O(2) O 0.53414(3) 0.9521(4) 0.82077(6) 0.0366(3) Uani 1.00 1 d .
O(3) O 0.21344(4) -0.0253(4) 0.47868(7) 0.0420(3) Uani 1.00 1 d .
O(4) O 0.18189(3) -0.3436(4) 0.50048(7) 0.0385(3) Uani 1.00 1 d .
C(1) C 0.29395(5) 0.0233(5) 0.65034(9) 0.0322(4) Uani 1.00 1 d .
C(2) C 0.32704(5) 0.1799(5) 0.67168(9) 0.0338(4) Uani 1.00 1 d .
C(3) C 0.35612(5) 0.2964(5) 0.69821(9) 0.0341(4) Uani 1.00 1 d .
C(4) C 0.38949(5) 0.4028(5) 0.73493(9) 0.0345(4) Uani 1.00 1 d .
C(5) C 0.41893(5) 0.4716(5) 0.77155(9) 0.0345(4) Uani 1.00 1 d .
C(6) C 0.45264(5) 0.5076(5) 0.82085(9) 0.0322(4) Uani 1.00 1 d .
C(7) C 0.48038(5) 0.6532(5) 0.82058(9) 0.0321(4) Uani 1.00 1 d .
C(8) C 0.51335(5) 0.6724(5) 0.86938(9) 0.0318(4) Uani 1.00 1 d .
C(9) C 0.51920(5) 0.5510(5) 0.91963(9) 0.0347(4) Uani 1.00 1 d .
C(10) C 0.49206(5) 0.4097(5) 0.92089(9) 0.0349(4) Uani 1.00 1 d .
C(11) C 0.45863(5) 0.3847(5) 0.87195(9) 0.0330(4) Uani 1.00 1 d .
C(12) C 0.43123(5) 0.2308(5) 0.87401(9) 0.0347(4) Uani 1.00 1 d .
C(13) C 0.40942(5) 0.0975(5) 0.87849(9) 0.0335(4) Uani 1.00 1 d .
C(14) C 0.38826(5) -0.0624(5) 0.89465(9) 0.0308(4) Uani 1.00 1 d .
C(15) C 0.40387(5) -0.1182(5) 0.95186(9) 0.0342(4) Uani 1.00 1 d .
C(16) C 0.38609(5) -0.2705(6) 0.97257(9) 0.0357(4) Uani 1.00 1 d .
C(17) C 0.35172(5) -0.3712(5) 0.93552(9) 0.0356(4) Uani 1.00 1 d .
C(18) C 0.33570(5) -0.3205(5) 0.87891(9) 0.0337(4) Uani 1.00 1 d .
C(19) C 0.35325(5) -0.1639(5) 0.85698(9) 0.0307(4) Uani 1.00 1 d .
C(20) C 0.33407(5) -0.1218(5) 0.79786(9) 0.0332(4) Uani 1.00 1 d .
C(21) C 0.31355(5) -0.1134(5) 0.74805(9) 0.0342(4) Uani 1.00 1 d .
C(22) C 0.28777(5) -0.1209(5) 0.68939(9) 0.0325(4) Uani 1.00 1 d .
C(23) C 0.25543(5) -0.2770(5) 0.66936(9) 0.0349(4) Uani 1.00 1 d .
C(24) C 0.23045(5) -0.2945(5) 0.61289(9) 0.0343(4) Uani 1.00 1 d .
C(25) C 0.23665(5) -0.1514(5) 0.57450(9) 0.0324(4) Uani 1.00 1 d .
C(26) C 0.26825(5) 0.0079(5) 0.59328(9) 0.0322(4) Uani 1.00 1 d .
C(27) C 0.54339(5) 0.8191(5) 0.87018(9) 0.0330(4) Uani 1.00 1 d .
C(28) C 0.56216(5) 1.0992(6) 0.81883(10) 0.0386(4) Uani 1.00 1 d .
C(29) C 0.21026(5) -0.1639(5) 0.51321(9) 0.0342(4) Uani 1.00 1 d .
C(30) C 0.15512(5) -0.3687(6) 0.44130(10) 0.0431(5) Uani 1.00 1 d .
H(1) H 0.4766 0.7378 0.7873 0.039 Uiso 1.00 1 c R
H(2) H 0.5413 0.5648 0.9523 0.042 Uiso 1.00 1 c R
H(3) H 0.4961 0.3306 0.9546 0.042 Uiso 1.00 1 c R
H(4) H 0.4269 -0.0510 0.9767 0.041 Uiso 1.00 1 c R
H(5) H 0.3970 -0.3050 1.0108 0.043 Uiso 1.00 1 c R
H(6) H 0.3395 -0.4731 0.9490 0.043 Uiso 1.00 1 c R
H(7) H 0.3128 -0.3915 0.8546 0.040 Uiso 1.00 1 c R
H(8) H 0.2508 -0.3697 0.6945 0.042 Uiso 1.00 1 c R
H(9) H 0.2093 -0.4023 0.6002 0.041 Uiso 1.00 1 c R
H(10) H 0.2723 0.1048 0.5677 0.039 Uiso 1.00 1 c R
H(11) H 0.5532 1.1878 0.7820 0.046 Uiso 1.00 1 c R
H(12) H 0.5792 0.9234 0.8277 0.046 Uiso 1.00 1 c R
H(13) H 0.5728 1.2844 0.8455 0.046 Uiso 1.00 1 c R
H(14) H 0.1495 -0.1408 0.4251 0.052 Uiso 1.00 1 c R
H(15) H 0.1347 -0.4743 0.4363 0.052 Uiso 1.00 1 c R
H(16) H 0.1635 -0.5076 0.4233 0.052 Uiso 1.00 1 c R

loop_
_atom_site_aniso_label
_atom_site_aniso_U_11
_atom_site_aniso_U_22
_atom_site_aniso_U_33
_atom_site_aniso_U_12
_atom_site_aniso_U_13
_atom_site_aniso_U_23
O(1) 0.0253(6) 0.0573(10) 0.0447(8) -0.0058(6) 0.0188(6) 0.0031(7)
O(2) 0.0264(6) 0.0447(9) 0.0440(8) -0.0040(5) 0.0229(6) 0.0019(6)
O(3) 0.0322(7) 0.0512(10) 0.0436(8) -0.0040(6) 0.0216(6) 0.0032(6)
O(4) 0.0243(6) 0.0508(9) 0.0433(8) -0.0053(6) 0.0205(6) -0.0067(6)
C(1) 0.0241(8) 0.0349(10) 0.0434(10) 0.0014(7) 0.0224(8) -0.0006(7)
C(2) 0.0266(8) 0.0389(11) 0.0396(10) 0.0004(7) 0.0207(8) -0.0001(8)
C(3) 0.0262(8) 0.0385(11) 0.0416(10) -0.0010(7) 0.0213(8) 0.0006(8)
C(4) 0.0265(8) 0.0387(11) 0.0448(11) -0.0019(7) 0.0238(8) -0.0005(8)
C(5) 0.0264(8) 0.0362(11) 0.0481(11) -0.0003(7) 0.0252(8) 0.0013(8)
C(6) 0.0236(8) 0.0343(10) 0.0437(10) -0.0015(7) 0.0216(8) -0.0029(7)
C(7) 0.0253(8) 0.0348(10) 0.0417(10) -0.0013(7) 0.0219(8) -0.0010(7)
C(8) 0.0241(8) 0.0339(10) 0.0418(10) -0.0001(7) 0.0209(8) -0.0013(7)
C(9) 0.0263(8) 0.0376(11) 0.0424(10) -0.0001(7) 0.0203(8) -0.0009(8)
C(10) 0.0304(9) 0.0375(11) 0.0438(11) 0.0005(7) 0.0249(8) 0.0024(8)
C(11) 0.0264(8) 0.0343(10) 0.0467(11) -0.0004(7) 0.0255(8) -0.0019(8)
C(12) 0.0295(8) 0.0360(11) 0.0453(11) 0.0004(7) 0.0248(8) -0.0018(8)
C(13) 0.0290(8) 0.0334(10) 0.0447(11) 0.0010(7) 0.0245(8) 0.0002(7)
C(14) 0.0250(8) 0.0313(10) 0.0425(10) 0.0009(7) 0.0228(7) -0.0008(7)
C(15) 0.0261(8) 0.0356(10) 0.0437(11) -0.0014(7) 0.0210(8) -0.0018(8)
C(16) 0.0312(9) 0.0408(11) 0.0405(10) 0.0019(8) 0.0231(8) 0.0031(8)
C(17) 0.0311(9) 0.0375(11) 0.0483(11) 0.0000(7) 0.0282(9) 0.0023(8)
C(18) 0.0258(8) 0.0348(10) 0.0468(11) -0.0004(7) 0.0241(8) 0.0003(8)
C(19) 0.0256(8) 0.0314(10) 0.0414(10) 0.0009(7) 0.0225(8) 0.0002(7)
C(20) 0.0293(8) 0.0343(10) 0.0441(11) -0.0004(7) 0.0254(8) -0.0003(8)
C(21) 0.0302(9) 0.0351(11) 0.0444(11) -0.0002(7) 0.0252(8) -0.0001(8)
C(22) 0.0265(8) 0.0346(10) 0.0422(10) 0.0022(7) 0.0227(8) -0.0003(7)
C(23) 0.0310(9) 0.0367(11) 0.0454(11) 0.0009(7) 0.0265(8) 0.0014(8)
C(24) 0.0267(8) 0.0365(11) 0.0476(11) -0.0001(7) 0.0254(8) -0.0011(8)
C(25) 0.0247(8) 0.0340(10) 0.0439(11) 0.0010(7) 0.0224(8) -0.0016(7)
C(26) 0.0252(8) 0.0342(10) 0.0431(10) 0.0014(7) 0.0227(8) 0.0005(7)
C(27) 0.0240(8) 0.0379(11) 0.0411(10) -0.0004(7) 0.0204(7) -0.0006(8)
C(28) 0.0329(9) 0.0427(12) 0.0518(12) -0.0055(8) 0.0307(9) 0.0014(9)
C(29) 0.0250(8) 0.0368(11) 0.0454(11) 0.0014(7) 0.0225(8) -0.0015(8)
C(30) 0.0271(9) 0.0494(13) 0.0465(12) -0.0032(8) 0.0165(9) -0.0072(9)

loop_
_atom_type_symbol
_atom_type_description
_atom_type_scat_dispersion_real
_atom_type_scat_dispersion_imag
_atom_type_scat_source
C C 0.000 0.000
;
International Tables for Crystallography
(1992, Vol. C, Tables 4.2.6.8 and 6.1.1.4)
;
H H 0.000 0.000
;
International Tables for Crystallography
(1992, Vol. C, Table 6.1.1.4)
;
O O 0.000 0.000
;
International Tables for Crystallography
(1992, Vol. C, Tables 4.2.6.8 and 6.1.1.4)
;

loop_
_geom_angle_atom_site_label_1
_geom_angle_atom_site_label_2
_geom_angle_atom_site_label_3
_geom_angle
_geom_angle_publ_flag
C(27) O(2) C(28) 115.20(14) yes
C(29) O(4) C(30) 115.1(2) yes
C(2) C(1) C(22) 117.59(17) yes
C(2) C(1) C(26) 122.3(2) yes
C(22) C(1) C(26) 120.1(2) yes
C(1) C(2) C(3) 169.1(2) yes
C(2) C(3) C(4) 171.3(2) yes
C(3) C(4) C(5) 172.6(2) yes
C(4) C(5) C(6) 169.1(2) yes
C(5) C(6) C(7) 122.3(2) yes
C(5) C(6) C(11) 118.7(2) yes
C(7) C(6) C(11) 119.00(16) yes
C(6) C(7) C(8) 120.7(2) yes
C(7) C(8) C(9) 120.2(2) yes
C(7) C(8) C(27) 121.9(2) yes
C(9) C(8) C(27) 117.88(16) yes
C(8) C(9) C(10) 119.98(16) yes
C(9) C(10) C(11) 120.7(2) yes
C(6) C(11) C(10) 119.4(2) yes
C(6) C(11) C(12) 120.86(16) yes
C(10) C(11) C(12) 119.7(2) yes
C(11) C(12) C(13) 176.7(2) yes
C(12) C(13) C(14) 169.4(2) yes
C(13) C(14) C(15) 116.56(17) yes
C(13) C(14) C(19) 124.5(2) yes
C(15) C(14) C(19) 118.9(2) yes
C(14) C(15) C(16) 121.91(17) yes
C(15) C(16) C(17) 119.1(2) yes
C(16) C(17) C(18) 120.2(2) yes
C(17) C(18) C(19) 121.54(17) yes
C(14) C(19) C(18) 118.2(2) yes
C(14) C(19) C(20) 125.0(2) yes
C(18) C(19) C(20) 116.77(17) yes
C(19) C(20) C(21) 169.2(2) yes
C(20) C(21) C(22) 176.0(2) yes
C(1) C(22) C(21) 121.7(2) yes
C(1) C(22) C(23) 118.61(18) yes
C(21) C(22) C(23) 119.7(2) yes
C(22) C(23) C(24) 120.7(2) yes
C(23) C(24) C(25) 120.5(2) yes
C(24) C(25) C(26) 119.91(18) yes
C(24) C(25) C(29) 122.02(19) yes
C(26) C(25) C(29) 118.1(2) yes
C(1) C(26) C(25) 120.2(2) yes
O(1) C(27) O(2) 123.4(2) yes
O(1) C(27) C(8) 124.1(2) yes
O(2) C(27) C(8) 112.50(14) yes
O(3) C(29) O(4) 123.38(17) yes
O(3) C(29) C(25) 124.5(2) yes
O(4) C(29) C(25) 112.1(2) yes
C(6) C(7) H(1) 119.6 no
C(8) C(7) H(1) 119.7 no
C(8) C(9) H(2) 120.0 no
C(10) C(9) H(2) 120.0 no
C(9) C(10) H(3) 119.6 no
C(11) C(10) H(3) 119.7 no
C(14) C(15) H(4) 119.0 no
C(16) C(15) H(4) 119.1 no
C(15) C(16) H(5) 120.4 no
C(17) C(16) H(5) 120.4 no
C(16) C(17) H(6) 119.9 no
C(18) C(17) H(6) 119.9 no
C(17) C(18) H(7) 119.3 no
C(19) C(18) H(7) 119.2 no
C(22) C(23) H(8) 119.6 no
C(24) C(23) H(8) 119.6 no
C(23) C(24) H(9) 119.8 no
C(25) C(24) H(9) 119.8 no
C(1) C(26) H(10) 119.9 no
C(25) C(26) H(10) 119.9 no
O(2) C(28) H(11) 109.5 no
O(2) C(28) H(12) 109.5 no
O(2) C(28) H(13) 109.5 no
H(11) C(28) H(12) 109.5 no
H(11) C(28) H(13) 109.5 no
H(12) C(28) H(13) 109.5 no
O(4) C(30) H(14) 109.5 no
O(4) C(30) H(15) 109.5 no
O(4) C(30) H(16) 109.5 no
H(14) C(30) H(15) 109.5 no
H(14) C(30) H(16) 109.5 no
H(15) C(30) H(16) 109.5 no

loop_
_geom_bond_atom_site_label_1
_geom_bond_atom_site_label_2
_geom_bond_distance
_geom_bond_publ_flag
O(1) C(27) 1.205(2) yes
O(2) C(27) 1.337(3) yes
O(2) C(28) 1.441(3) yes
O(3) C(29) 1.205(3) yes
O(4) C(29) 1.341(2) yes
O(4) C(30) 1.449(2) yes
C(1) C(2) 1.427(3) yes
C(1) C(22) 1.415(4) yes
C(1) C(26) 1.394(2) yes
C(2) C(3) 1.204(2) yes
C(3) C(4) 1.361(2) yes
C(4) C(5) 1.200(2) yes
C(5) C(6) 1.416(2) yes
C(6) C(7) 1.402(3) yes
C(6) C(11) 1.416(3) yes
C(7) C(8) 1.387(2) yes
C(8) C(9) 1.394(3) yes
C(8) C(27) 1.485(3) yes
C(9) C(10) 1.384(3) yes
C(10) C(11) 1.401(2) yes
C(11) C(12) 1.427(3) yes
C(12) C(13) 1.199(3) yes
C(13) C(14) 1.432(4) yes
C(14) C(15) 1.398(3) yes
C(14) C(19) 1.414(2) yes
C(15) C(16) 1.383(4) yes
C(16) C(17) 1.389(2) yes
C(17) C(18) 1.377(3) yes
C(18) C(19) 1.408(4) yes
C(19) C(20) 1.424(3) yes
C(20) C(21) 1.202(2) yes
C(21) C(22) 1.426(2) yes
C(22) C(23) 1.403(3) yes
C(23) C(24) 1.376(2) yes
C(24) C(25) 1.397(4) yes
C(25) C(26) 1.387(3) yes
C(25) C(29) 1.487(2) yes
C(7) H(1) 0.930 no
C(9) H(2) 0.930 no
C(10) H(3) 0.930 no
C(15) H(4) 0.930 no
C(16) H(5) 0.930 no
C(17) H(6) 0.930 no
C(18) H(7) 0.930 no
C(23) H(8) 0.930 no
C(24) H(9) 0.930 no
C(26) H(10) 0.930 no
C(28) H(11) 0.960 no
C(28) H(12) 0.960 no
C(28) H(13) 0.960 no
C(30) H(14) 0.960 no
C(30) H(15) 0.960 no
C(30) H(16) 0.960 no

loop_
_geom_contact_atom_site_label_1
_geom_contact_atom_site_label_2
_geom_contact_distance
_geom_contact_site_symmetry_2
O(1) C(16) 3.499(2) 3_657
O(1) C(16) 3.300(2) 3_667
O(1) C(30) 3.389(3) 8_555
O(2) O(2) 3.5025(16) 2_656
O(2) C(8) 3.474(3) 1_565
O(2) C(27) 3.564(2) 1_565
O(2) C(28) 3.545(2) 1_545
O(3) O(3) 3.363(2) 7_546
O(3) O(3) 3.580(2) 7_556
O(3) O(4) 3.229(2) 1_565
O(3) C(26) 3.222(3) 7_546
O(3) C(26) 3.301(3) 7_556
O(3) C(29) 3.492(2) 1_565
O(3) C(30) 3.407(3) 1_565
O(4) O(3) 3.229(2) 1_545
O(4) C(17) 3.501(3) 6_556
O(4) C(29) 3.365(2) 1_545
C(1) C(2) 3.500(3) 1_545
C(1) C(22) 3.547(3) 1_565
C(1) C(23) 3.437(3) 1_565
C(2) C(1) 3.500(3) 1_565
C(2) C(3) 3.585(3) 1_545
C(2) C(22) 3.440(3) 1_565
C(3) C(2) 3.585(3) 1_565
C(4) C(28) 3.542(4) 2_646
C(5) C(28) 3.474(4) 2_646
C(6) C(7) 3.536(3) 1_545
C(6) C(12) 3.571(3) 1_565
C(7) C(6) 3.536(3) 1_565
C(7) C(11) 3.575(3) 1_565
C(8) O(2) 3.474(3) 1_545
C(8) C(10) 3.584(3) 1_565
C(8) C(27) 3.565(3) 1_545
C(9) C(10) 3.547(3) 1_565
C(10) C(8) 3.584(3) 1_545
C(10) C(9) 3.547(3) 1_545
C(11) C(7) 3.575(3) 1_545
C(11) C(12) 3.511(3) 1_565
C(12) C(6) 3.571(3) 1_545
C(12) C(11) 3.511(3) 1_545
C(12) C(13) 3.513(3) 1_565
C(13) C(12) 3.513(3) 1_545
C(13) C(14) 3.488(3) 1_565
C(14) C(13) 3.488(3) 1_545
C(15) C(16) 3.500(3) 1_565
C(16) O(1) 3.499(2) 3_657
C(16) O(1) 3.300(2) 3_667
C(16) C(15) 3.500(3) 1_545
C(17) O(4) 3.501(3) 6_546
C(18) C(19) 3.492(3) 1_545
C(19) C(18) 3.492(3) 1_565
C(22) C(1) 3.547(3) 1_545
C(22) C(2) 3.440(3) 1_545
C(22) C(23) 3.492(3) 1_565
C(23) C(1) 3.437(3) 1_545
C(23) C(22) 3.492(3) 1_545
C(24) C(25) 3.544(3) 1_545
C(24) C(26) 3.418(3) 1_545
C(25) C(24) 3.544(3) 1_565
C(25) C(26) 3.472(2) 1_545
C(26) O(3) 3.222(3) 7_546
C(26) O(3) 3.301(3) 7_556
C(26) C(24) 3.418(3) 1_565
C(26) C(25) 3.472(2) 1_565
C(27) O(2) 3.564(2) 1_545
C(27) C(8) 3.565(3) 1_565
C(27) C(28) 3.470(3) 1_545
C(28) O(2) 3.545(2) 1_565
C(28) C(4) 3.542(4) 2_666
C(28) C(5) 3.474(4) 2_666
C(28) C(27) 3.470(3) 1_565
C(29) O(3) 3.492(2) 1_545
C(29) O(4) 3.365(2) 1_565
C(30) O(1) 3.389(3) 8_454
C(30) O(3) 3.407(3) 1_545
O(1) H(4) 3.359 3_667
O(1) H(5) 2.728 3_657
O(1) H(5) 2.667 3_667
O(1) H(13) 2.769 1_545
O(1) H(14) 3.384 8_555
O(1) H(15) 2.590 8_555
O(2) H(1) 2.976 2_656
O(2) H(11) 3.432 1_545
O(2) H(11) 3.550 2_656
O(2) H(13) 2.984 1_545
O(3) H(10) 2.858 7_546
O(3) H(10) 2.410 7_556
O(3) H(16) 2.788 1_565
O(4) H(6) 3.248 6_546
O(4) H(6) 2.589 6_556
O(4) H(14) 3.576 1_545
C(1) H(16) 3.597 7_546
C(2) H(16) 3.066 7_546
C(3) H(16) 3.277 7_546
C(4) H(11) 3.057 2_646
C(4) H(12) 3.407 2_646
C(4) H(12) 3.496 2_656
C(5) H(11) 2.722 2_646
C(5) H(12) 3.587 2_646
C(5) H(12) 3.381 2_656
C(6) H(1) 3.485 1_545
C(6) H(11) 3.072 2_646
C(7) H(11) 3.041 2_646
C(7) H(11) 3.205 2_656
C(8) H(13) 3.507 1_545
C(9) H(3) 3.517 1_565
C(9) H(4) 3.251 3_657
C(9) H(4) 3.251 3_667
C(9) H(5) 3.360 3_657
C(10) H(3) 3.453 3_667
C(10) H(4) 3.517 3_657
C(15) H(2) 3.038 3_657
C(15) H(2) 3.289 3_667
C(16) H(2) 3.026 3_657
C(16) H(4) 3.517 1_545
C(16) H(6) 3.595 1_565
C(16) H(15) 3.444 6_556
C(17) H(6) 3.564 1_565
C(17) H(9) 3.158 6_546
C(17) H(9) 3.008 6_556
C(18) H(9) 3.329 6_546
C(18) H(9) 2.941 6_556
C(19) H(7) 3.496 1_565
C(22) H(8) 3.405 1_565
C(23) H(7) 3.192 6_556
C(24) H(6) 2.959 6_556
C(24) H(7) 3.494 6_546
C(24) H(7) 3.053 6_556
C(24) H(9) 3.539 1_565
C(25) H(6) 3.262 6_556
C(25) H(9) 3.393 1_565
C(25) H(10) 3.365 1_545
C(26) H(10) 3.585 1_545
C(26) H(16) 3.438 7_546
C(27) H(5) 3.573 3_657
C(27) H(5) 3.514 3_667
C(27) H(13) 2.766 1_545
C(27) H(15) 3.586 8_555
C(28) H(1) 2.898 2_656
C(28) H(1) 3.538 2_666
C(28) H(12) 3.250 1_565
C(28) H(13) 3.207 1_545
C(28) H(15) 3.211 8_555
C(29) H(6) 3.122 6_556
C(29) H(10) 3.318 7_546
C(29) H(10) 3.573 7_556
C(29) H(16) 3.400 1_565
C(30) H(6) 3.383 6_556
C(30) H(12) 3.210 8_454
C(30) H(14) 3.002 1_545
C(30) H(15) 3.557 1_565
C(30) H(16) 3.414 1_565
H(1) O(2) 2.976 2_656
H(1) C(6) 3.485 1_565
H(1) C(28) 3.538 2_646
H(1) C(28) 2.898 2_656
H(1) H(11) 2.706 2_646
H(1) H(11) 2.415 2_656
H(1) H(12) 2.939 2_656
H(2) C(15) 3.038 3_657
H(2) C(15) 3.289 3_667
H(2) C(16) 3.026 3_657
H(2) H(4) 2.631 3_657
H(2) H(4) 2.551 3_667
H(2) H(5) 2.624 3_657
H(3) C(9) 3.517 1_545
H(3) C(10) 3.453 3_667
H(3) H(3) 3.520 3_657
H(3) H(3) 2.757 3_667
H(3) H(4) 3.151 3_657
H(4) O(1) 3.359 3_667
H(4) C(9) 3.251 3_657
H(4) C(9) 3.251 3_667
H(4) C(10) 3.517 3_657
H(4) C(16) 3.517 1_565
H(4) H(2) 2.631 3_657
H(4) H(2) 2.551 3_667
H(4) H(3) 3.151 3_657
H(4) H(5) 3.554 1_565
H(5) O(1) 2.728 3_657
H(5) O(1) 2.667 3_667
H(5) C(9) 3.360 3_657
H(5) C(27) 3.573 3_657
H(5) C(27) 3.514 3_667
H(5) H(2) 2.624 3_657
H(5) H(4) 3.554 1_545
H(5) H(13) 3.550 3_667
H(5) H(15) 2.923 6_556
H(6) O(4) 2.589 6_546
H(6) O(4) 3.248 6_556
H(6) C(16) 3.595 1_545
H(6) C(17) 3.564 1_545
H(6) C(24) 2.959 6_546
H(6) C(25) 3.262 6_546
H(6) C(29) 3.122 6_546
H(6) C(30) 3.383 6_546
H(6) H(9) 2.506 6_546
H(6) H(9) 2.895 6_556
H(6) H(14) 3.421 6_546
H(6) H(15) 3.416 6_546
H(6) H(15) 3.410 6_556
H(7) C(19) 3.496 1_545
H(7) C(23) 3.192 6_546
H(7) C(24) 3.053 6_546
H(7) C(24) 3.494 6_556
H(7) H(8) 3.069 6_546
H(7) H(8) 3.172 6_556
H(7) H(9) 2.840 6_546
H(7) H(9) 2.782 6_556
H(8) C(22) 3.405 1_545
H(8) H(7) 3.172 6_546
H(8) H(7) 3.069 6_556
H(9) C(17) 3.008 6_546
H(9) C(17) 3.158 6_556
H(9) C(18) 2.941 6_546
H(9) C(18) 3.329 6_556
H(9) C(24) 3.539 1_545
H(9) C(25) 3.393 1_545
H(9) H(6) 2.895 6_546
H(9) H(6) 2.506 6_556
H(9) H(7) 2.782 6_546
H(9) H(7) 2.840 6_556
H(10) O(3) 2.858 7_546
H(10) O(3) 2.410 7_556
H(10) C(25) 3.365 1_565
H(10) C(26) 3.585 1_565
H(10) C(29) 3.318 7_546
H(10) C(29) 3.573 7_556
H(10) H(10) 3.429 7_556
H(10) H(16) 2.854 7_546
H(11) O(2) 3.432 1_565
H(11) O(2) 3.550 2_656
H(11) C(4) 3.057 2_666
H(11) C(5) 2.722 2_666
H(11) C(6) 3.072 2_666
H(11) C(7) 3.205 2_656
H(11) C(7) 3.041 2_666
H(11) H(1) 2.415 2_656
H(11) H(1) 2.706 2_666
H(11) H(12) 3.076 1_565
H(12) C(4) 3.496 2_656
H(12) C(4) 3.407 2_666
H(12) C(5) 3.381 2_656
H(12) C(5) 3.587 2_666
H(12) C(28) 3.250 1_545
H(12) C(30) 3.210 8_555
H(12) H(1) 2.939 2_656
H(12) H(11) 3.076 1_545
H(12) H(13) 2.567 1_545
H(12) H(14) 3.079 8_555
H(12) H(15) 2.735 8_555
H(12) H(16) 3.307 8_555
H(13) O(1) 2.769 1_565
H(13) O(2) 2.984 1_565
H(13) C(8) 3.507 1_565
H(13) C(27) 2.766 1_565
H(13) C(28) 3.207 1_565
H(13) H(5) 3.550 3_667
H(13) H(12) 2.567 1_565
H(13) H(14) 3.268 8_565
H(13) H(15) 2.854 8_555
H(14) O(1) 3.384 8_454
H(14) O(4) 3.576 1_565
H(14) C(30) 3.002 1_565
H(14) H(6) 3.421 6_556
H(14) H(12) 3.079 8_454
H(14) H(13) 3.268 8_464
H(14) H(15) 2.722 1_565
H(14) H(16) 2.534 1_565
H(15) O(1) 2.590 8_454
H(15) C(16) 3.444 6_546
H(15) C(27) 3.586 8_454
H(15) C(28) 3.211 8_454
H(15) C(30) 3.557 1_545
H(15) H(5) 2.923 6_546
H(15) H(6) 3.410 6_546
H(15) H(6) 3.416 6_556
H(15) H(12) 2.735 8_454
H(15) H(13) 2.854 8_454
H(15) H(14) 2.722 1_545
H(16) O(3) 2.788 1_545
H(16) C(1) 3.597 7_546
H(16) C(2) 3.066 7_546
H(16) C(3) 3.277 7_546
H(16) C(26) 3.438 7_546
H(16) C(29) 3.400 1_545
H(16) C(30) 3.414 1_545
H(16) H(10) 2.854 7_546
H(16) H(12) 3.307 8_454
H(16) H(14) 2.534 1_545

loop_
_geom_torsion_atom_site_label_1
_geom_torsion_atom_site_label_2
_geom_torsion_atom_site_label_3
_geom_torsion_atom_site_label_4
_geom_torsion
C(28) O(2) C(27) O(1) -0.9(3)
C(28) O(2) C(27) C(8) 179.92(19)
C(30) O(4) C(29) O(3) 1.5(3)
C(30) O(4) C(29) C(25) -179.57(19)
C(2) C(1) C(22) C(21) -0.3(3)
C(2) C(1) C(22) C(23) -179.9(2)
C(22) C(1) C(2) C(3) 0.3(11)
C(2) C(1) C(26) C(25) 179.1(2)
C(26) C(1) C(2) C(3) -179.4(12)
C(22) C(1) C(26) C(25) -0.6(3)
C(26) C(1) C(22) C(21) 179.3(2)
C(26) C(1) C(22) C(23) -0.2(3)
C(1) C(2) C(3) C(4) 10(2)
C(2) C(3) C(4) C(5) 8(3)
C(3) C(4) C(5) C(6) -1(2)
C(4) C(5) C(6) C(7) 163.0(13)
C(4) C(5) C(6) C(11) -15.6(15)
C(5) C(6) C(7) C(8) -177.6(2)
C(5) C(6) C(11) C(10) 178.3(2)
C(5) C(6) C(11) C(12) -0.6(3)
C(7) C(6) C(11) C(10) -0.3(3)
C(7) C(6) C(11) C(12) -179.2(2)
C(11) C(6) C(7) C(8) 0.9(3)
C(6) C(7) C(8) C(9) -0.9(3)
C(6) C(7) C(8) C(27) 178.8(2)
C(7) C(8) C(9) C(10) 0.2(3)
C(7) C(8) C(27) O(1) -173.9(2)
C(7) C(8) C(27) O(2) 5.3(3)
C(9) C(8) C(27) O(1) 5.8(3)
C(9) C(8) C(27) O(2) -175.0(2)
C(27) C(8) C(9) C(10) -179.5(2)
C(8) C(9) C(10) C(11) 0.5(3)
C(9) C(10) C(11) C(6) -0.4(3)
C(9) C(10) C(11) C(12) 178.5(2)
C(6) C(11) C(12) C(13) 174(4)
C(10) C(11) C(12) C(13) -5(4)
C(11) C(12) C(13) C(14) 11(5)
C(12) C(13) C(14) C(15) 0.8(14)
C(12) C(13) C(14) C(19) -179.4(12)
C(13) C(14) C(15) C(16) -180.0(2)
C(13) C(14) C(19) C(18) 179.6(2)
C(13) C(14) C(19) C(20) -0.1(2)
C(15) C(14) C(19) C(18) -0.6(3)
C(15) C(14) C(19) C(20) 179.7(2)
C(19) C(14) C(15) C(16) 0.2(3)
C(14) C(15) C(16) C(17) 0.0(3)
C(15) C(16) C(17) C(18) 0.2(3)
C(16) C(17) C(18) C(19) -0.6(3)
C(17) C(18) C(19) C(14) 0.8(3)
C(17) C(18) C(19) C(20) -179.5(2)
C(14) C(19) C(20) C(21) 177.7(12)
C(18) C(19) C(20) C(21) -1.9(14)
C(19) C(20) C(21) C(22) -14(4)
C(20) C(21) C(22) C(1) -166(3)
C(20) C(21) C(22) C(23) 13(3)
C(1) C(22) C(23) C(24) 1.0(3)
C(21) C(22) C(23) C(24) -178.5(2)
C(22) C(23) C(24) C(25) -1.1(3)
C(23) C(24) C(25) C(26) 0.3(3)
C(23) C(24) C(25) C(29) -179.8(2)
C(24) C(25) C(26) C(1) 0.5(3)
C(24) C(25) C(29) O(3) 175.0(2)
C(24) C(25) C(29) O(4) -3.9(3)
C(26) C(25) C(29) O(3) -5.1(3)
C(26) C(25) C(29) O(4) 176.0(2)
C(29) C(25) C(26) C(1) -179.4(2)

loop_
_cod_related_entry_id
_cod_related_entry_database
_cod_related_entry_code
1 ChemSpider 30661338
